data_7151175
loop_
_publ_author_name
'Williams, Iwan'
'Reeves, Keith'
'Kariuki, Benson M.'
'Cox, Liam R.'

_publ_section_title
;
 Stereoselective synthesis of 2-dienyl-substituted piperidines using an
 eta4-dienetricarbonyliron complex as the stereocontrolling element in
 a double reductive amination cascade.
;
_journal_issue 20
_journal_name_full 'Organic &amp; biomolecular chemistry'
_journal_page_first 3325
_journal_page_last 3329
_journal_paper_doi 10.1039/b710898b
_journal_volume 5
_journal_year 2007
_chemical_formula_moiety 'C10 H11 Fe N O4'
_chemical_formula_sum 'C10 H11 Fe N O4'
_chemical_formula_weight 265.05
_chemical_name_systematic
;
?
;
_space_group_IT_number 61
_symmetry_cell_setting orthorhombic
_symmetry_space_group_name_Hall '-P 2ac 2ab'
_symmetry_space_group_name_H-M 'P b c a'
_atom_sites_solution_hydrogens geom
_atom_sites_solution_primary direct
_atom_sites_solution_secondary difmap
_audit_creation_method SHELXL-97
_cell_angle_alpha 90.00
_cell_angle_beta 90.00
_cell_angle_gamma 90.00
_cell_formula_units_Z 8
_cell_length_a 11.3721(14)
_cell_length_b 9.8350(13)
_cell_length_c 20.671(2)
_cell_measurement_reflns_used 1137
_cell_measurement_temperature 293(2)
_cell_measurement_theta_max 69.80
_cell_measurement_theta_min 4.28
_cell_volume 2311.9(5)
_computing_cell_refinement SAINTPLUS
_computing_data_collection SMART
_computing_data_reduction SAINTPLUS
_computing_structure_refinement SHELXTL
_computing_structure_solution SHELXTL
_diffrn_ambient_temperature 293(2)
_diffrn_measured_fraction_theta_full 0.891
_diffrn_measured_fraction_theta_max 0.891
_diffrn_measurement_device_type 'Bruker Smart 6000 CCD'
_diffrn_measurement_method 'CCD scans'
_diffrn_radiation_monochromator graphite
_diffrn_radiation_source 'fine-focus sealed tube'
_diffrn_radiation_type CuK\a
_diffrn_radiation_wavelength 1.54178
_diffrn_reflns_av_R_equivalents 0.0701
_diffrn_reflns_av_sigmaI/netI 0.0639
_diffrn_reflns_limit_h_max 13
_diffrn_reflns_limit_h_min -11
_diffrn_reflns_limit_k_max 8
_diffrn_reflns_limit_k_min -11
_diffrn_reflns_limit_l_max 20
_diffrn_reflns_limit_l_min -25
_diffrn_reflns_number 9881
_diffrn_reflns_theta_full 69.80
_diffrn_reflns_theta_max 69.80
_diffrn_reflns_theta_min 4.28
_exptl_absorpt_coefficient_mu 10.483
_exptl_absorpt_correction_T_max 0.3660
_exptl_absorpt_correction_T_min 0.1451
_exptl_absorpt_correction_type empirical
_exptl_absorpt_process_details sadabs
_exptl_crystal_colour orange
_exptl_crystal_density_diffrn 1.523
_exptl_crystal_density_method 'not measured'
_exptl_crystal_description plate
_exptl_crystal_F_000 1088
_exptl_crystal_size_max 0.30
_exptl_crystal_size_mid 0.22
_exptl_crystal_size_min 0.12
_refine_diff_density_max 0.581
_refine_diff_density_min -0.419
_refine_diff_density_rms 0.065
_refine_ls_extinction_method none
_refine_ls_goodness_of_fit_ref 1.029
_refine_ls_hydrogen_treatment constr
_refine_ls_matrix_type full
_refine_ls_number_parameters 147
_refine_ls_number_reflns 1940
_refine_ls_number_restraints 0
_refine_ls_restrained_S_all 1.029
_refine_ls_R_factor_all 0.1026
_refine_ls_R_factor_gt 0.0559
_refine_ls_shift/su_max 0.006
_refine_ls_shift/su_mean 0.000
_refine_ls_structure_factor_coef Fsqd
_refine_ls_weighting_details 'calc w=1/[\s^2^(Fo^2^)+(0.0612P)^2^+1.7192P] where P=(Fo^2^+2Fc^2^)/3'
_refine_ls_weighting_scheme calc
_refine_ls_wR_factor_gt 0.1264
_refine_ls_wR_factor_ref 0.1444
_reflns_number_gt 1137
_reflns_number_total 1940
_reflns_threshold_expression >2sigma(I)
_cod_data_source_file b710898b.txt
_cod_data_source_block iwfe
_cod_depositor_comments
;
The following automatic conversions were performed:
'_symmetry_cell_setting' value 'Orthorhombic' changed to 'orthorhombic'
according to '/home/saulius/struct/CIF-dictionaries/cif_core.dic'
dictionary named 'cif_core.dic' version 2.4.1 from 2010-06-29.

Automatic conversion script
Id: cif_fix_enum 1527 2010-12-29 10:47:43Z saulius 
;
_cod_original_sg_symbol_H-M Pbca
_cod_database_code 7151175

loop_
_symmetry_equiv_pos_as_xyz
'x, y, z'
'-x+1/2, -y, z+1/2'
'x+1/2, -y+1/2, -z'
'-x, y+1/2, -z+1/2'
'-x, -y, -z'
'x-1/2, y, -z-1/2'
'-x-1/2, y-1/2, z'
'x, -y-1/2, z-1/2'

loop_
_atom_site_label
_atom_site_type_symbol
_atom_site_fract_x
_atom_site_fract_y
_atom_site_fract_z
_atom_site_U_iso_or_equiv
_atom_site_adp_type
_atom_site_occupancy
_atom_site_symmetry_multiplicity
_atom_site_calc_flag
_atom_site_refinement_flags
_atom_site_disorder_assembly
_atom_site_disorder_group
C1 C 0.9585(5) 0.2268(6) 0.6352(3) 0.0688(18) Uani 1 1 d . . .
H1A H 0.9624 0.2509 0.5902 0.103 Uiso 1 1 calc R . .
H1B H 1.0089 0.1504 0.6432 0.103 Uiso 1 1 calc R . .
H1C H 0.9837 0.3025 0.6610 0.103 Uiso 1 1 calc R . .
C2 C 0.7567(5) 0.2830(5) 0.6649(2) 0.0442(13) Uani 1 1 d . . .
C3 C 0.6394(5) 0.2231(5) 0.6780(2) 0.0449(13) Uani 1 1 d . . .
H3 H 0.6292 0.1296 0.6740 0.054 Uiso 1 1 calc R . .
C4 C 0.5426(5) 0.3049(5) 0.6963(2) 0.0473(14) Uani 1 1 d . . .
H4 H 0.5526 0.3950 0.7087 0.057 Uiso 1 1 calc R . .
C5 C 0.4316(5) 0.2447(6) 0.6951(3) 0.0563(15) Uani 1 1 d . . .
H5 H 0.3658 0.2943 0.7076 0.068 Uiso 1 1 calc R . .
C6 C 0.4193(5) 0.1088(6) 0.6749(3) 0.0546(15) Uani 1 1 d . . .
H6 H 0.4862 0.0566 0.6676 0.066 Uiso 1 1 calc R . .
C7 C 0.3001(5) 0.0464(7) 0.6647(3) 0.089(2) Uani 1 1 d . . .
H7A H 0.2759 0.0007 0.7035 0.134 Uiso 1 1 calc R . .
H7B H 0.3038 -0.0178 0.6298 0.134 Uiso 1 1 calc R . .
H7C H 0.2444 0.1165 0.6544 0.134 Uiso 1 1 calc R . .
C8 C 0.3740(6) 0.2599(5) 0.5614(3) 0.0605(16) Uani 1 1 d . . .
C9 C 0.5723(5) 0.0968(6) 0.5601(3) 0.0528(14) Uani 1 1 d . . .
C10 C 0.5749(5) 0.3745(5) 0.5626(3) 0.0522(15) Uani 1 1 d . . .
Fe1 Fe 0.50803(6) 0.23569(7) 0.60511(4) 0.0424(3) Uani 1 1 d . . .
N1 N 0.8394(4) 0.1918(4) 0.6518(2) 0.0539(13) Uani 1 1 d . . .
H1 H 0.8207 0.1071 0.6534 0.065 Uiso 1 1 calc R . .
O1 O 0.7749(3) 0.4061(3) 0.66738(19) 0.0595(11) Uani 1 1 d . . .
O2 O 0.2884(4) 0.2709(4) 0.5340(3) 0.0885(15) Uani 1 1 d . . .
O3 O 0.6161(4) 0.0125(4) 0.5327(2) 0.0786(13) Uani 1 1 d . . .
O4 O 0.6165(4) 0.4603(4) 0.5345(2) 0.0783(13) Uani 1 1 d . . .

loop_
_atom_site_aniso_label
_atom_site_aniso_U_11
_atom_site_aniso_U_22
_atom_site_aniso_U_33
_atom_site_aniso_U_23
_atom_site_aniso_U_13
_atom_site_aniso_U_12
C1 0.058(4) 0.063(4) 0.085(5) -0.006(4) -0.001(3) 0.000(3)
C2 0.055(3) 0.041(3) 0.037(3) 0.001(3) -0.013(2) 0.001(3)
C3 0.059(3) 0.031(3) 0.045(3) -0.006(2) -0.013(3) 0.002(3)
C4 0.075(4) 0.043(3) 0.023(3) -0.008(2) -0.001(2) 0.008(3)
C5 0.060(4) 0.065(4) 0.044(3) 0.000(3) 0.008(3) 0.008(3)
C6 0.047(3) 0.057(3) 0.059(4) 0.001(3) 0.018(3) -0.003(3)
C7 0.065(4) 0.096(5) 0.106(6) 0.016(5) 0.006(4) -0.022(4)
C8 0.059(4) 0.050(3) 0.072(4) -0.002(3) 0.004(3) 0.000(3)
C9 0.053(4) 0.054(3) 0.051(4) -0.003(3) -0.010(3) 0.001(3)
C10 0.050(3) 0.044(3) 0.062(4) 0.002(3) -0.007(3) -0.003(3)
Fe1 0.0470(5) 0.0383(5) 0.0417(5) -0.0009(4) -0.0023(4) 0.0015(4)
N1 0.047(3) 0.038(2) 0.077(4) -0.004(2) -0.013(3) 0.004(2)
O1 0.067(3) 0.0288(19) 0.082(3) -0.005(2) -0.006(2) -0.0031(18)
O2 0.063(3) 0.087(3) 0.115(4) 0.012(3) -0.030(3) 0.004(3)
O3 0.074(3) 0.074(3) 0.087(3) -0.034(3) -0.005(2) 0.013(2)
O4 0.075(3) 0.069(3) 0.091(3) 0.031(3) -0.007(2) -0.013(2)

loop_
_atom_type_symbol
_atom_type_description
_atom_type_scat_dispersion_real
_atom_type_scat_dispersion_imag
_atom_type_scat_source
C C 0.0181 0.0091 'International Tables Vol C Tables 4.2.6.8 and 6.1.1.4'
H H 0.0000 0.0000 'International Tables Vol C Tables 4.2.6.8 and 6.1.1.4'
Fe Fe -1.1336 3.1974 'International Tables Vol C Tables 4.2.6.8 and 6.1.1.4'
N N 0.0311 0.0180 'International Tables Vol C Tables 4.2.6.8 and 6.1.1.4'
O O 0.0492 0.0322 'International Tables Vol C Tables 4.2.6.8 and 6.1.1.4'

loop_
_geom_angle_atom_site_label_1
_geom_angle_atom_site_label_2
_geom_angle_atom_site_label_3
_geom_angle
_geom_angle_site_symmetry_1
_geom_angle_site_symmetry_3
_geom_angle_publ_flag
O1 C2 N1 123.7(5) . . ?
O1 C2 C3 122.3(5) . . ?
N1 C2 C3 113.9(4) . . ?
C4 C3 C2 121.5(4) . . ?
C4 C3 Fe1 67.0(3) . . ?
C2 C3 Fe1 118.7(3) . . ?
C5 C4 C3 117.3(5) . . ?
C5 C4 Fe1 70.6(3) . . ?
C3 C4 Fe1 73.3(3) . . ?
C4 C5 C6 119.9(5) . . ?
C4 C5 Fe1 69.6(3) . . ?
C6 C5 Fe1 74.5(3) . . ?
C5 C6 C7 121.3(5) . . ?
C5 C6 Fe1 66.6(3) . . ?
C7 C6 Fe1 124.4(4) . . ?
O2 C8 Fe1 177.8(5) . . ?
O3 C9 Fe1 177.5(5) . . ?
O4 C10 Fe1 178.4(5) . . ?
C8 Fe1 C10 90.7(3) . . ?
C8 Fe1 C9 100.7(3) . . ?
C10 Fe1 C9 98.7(2) . . ?
C8 Fe1 C4 125.9(2) . . ?
C10 Fe1 C4 96.8(2) . . ?
C9 Fe1 C4 130.5(2) . . ?
C8 Fe1 C5 95.2(3) . . ?
C10 Fe1 C5 126.2(2) . . ?
C9 Fe1 C5 132.1(2) . . ?
C4 Fe1 C5 39.8(2) . . ?
C8 Fe1 C3 164.9(2) . . ?
C10 Fe1 C3 95.4(2) . . ?
C9 Fe1 C3 92.1(2) . . ?
C4 Fe1 C3 39.65(19) . . ?
C5 Fe1 C3 70.0(2) . . ?
C8 Fe1 C6 90.9(2) . . ?
C10 Fe1 C6 165.1(2) . . ?
C9 Fe1 C6 95.5(2) . . ?
C4 Fe1 C6 70.5(2) . . ?
C5 Fe1 C6 38.95(19) . . ?
C3 Fe1 C6 79.7(2) . . ?
C2 N1 C1 123.6(5) . . ?

loop_
_geom_bond_atom_site_label_1
_geom_bond_atom_site_label_2
_geom_bond_distance
_geom_bond_site_symmetry_2
_geom_bond_publ_flag
C1 N1 1.440(7) . ?
C2 O1 1.229(5) . ?
C2 N1 1.327(6) . ?
C2 C3 1.484(7) . ?
C3 C4 1.415(7) . ?
C3 Fe1 2.125(5) . ?
C4 C5 1.393(8) . ?
C4 Fe1 2.043(5) . ?
C5 C6 1.408(7) . ?
C5 Fe1 2.055(5) . ?
C6 C7 1.503(8) . ?
C6 Fe1 2.157(5) . ?
C8 O2 1.133(6) . ?
C8 Fe1 1.787(7) . ?
C9 O3 1.121(6) . ?
C9 Fe1 1.807(6) . ?
C10 O4 1.129(6) . ?
C10 Fe1 1.793(6) . ?
